data_4337855
loop_
_publ_author_name
'Cheng, Eddie Chung-Chin'
'Lo, Wing-Yin'
'Lee, Terence Kwok-Ming'
'Zhu, Nianyong'
'Yam, Vivian Wing-Wah'

_publ_section_title
;
 Synthesis, Characterization, and Luminescence Studies of Discrete
 Polynuclear Gold(I) Sulfido and Selenido Complexes with Intramolecular
 Aurophilic Contacts.
;
_journal_issue 7
_journal_name_full 'Inorganic chemistry'
_journal_page_first 3854
_journal_paper_doi 10.1021/ic500215d
_journal_volume 53
_journal_year 2014
_chemical_formula_moiety 'C92 H79 Au6 Cl6 N3 O8 P6 Se2'
_chemical_formula_sum 'C92 H79 Au6 Cl6 N3 O8 P6 Se2'
_chemical_formula_weight 3092.82
_chemical_name_systematic
;
 ?
;
_space_group_IT_number 14
_symmetry_cell_setting monoclinic
_symmetry_space_group_name_Hall '-P 2ybc'
_symmetry_space_group_name_H-M 'P 1 21/c 1'
_atom_sites_solution_hydrogens geom
_atom_sites_solution_primary direct
_atom_sites_solution_secondary difmap
_audit_creation_method SHELXL-97
_cell_angle_alpha 90.00
_cell_angle_beta 95.89(3)
_cell_angle_gamma 90.00
_cell_formula_units_Z 4
_cell_length_a 14.961(3)
_cell_length_b 22.075(4)
_cell_length_c 28.920(6)
_cell_measurement_temperature 253(2)
_cell_volume 9501(3)
_computing_cell_refinement scalepack
_computing_data_collection Marcontrol
_computing_data_reduction denzo
_computing_molecular_graphics 'Ortep-3 for Windows (Farrugia, 1997)'
_computing_publication_material 'WinGX publication routines (Farrugia, 1999)'
_computing_structure_refinement 'SHELXL-97 (Sheldrick, 1997)'
_computing_structure_solution SIR-97
_diffrn_ambient_temperature 253(2)
_diffrn_measured_fraction_theta_full 0.949
_diffrn_measured_fraction_theta_max 0.949
_diffrn_measurement_device_type 'marresearch IPDS'
_diffrn_measurement_method Oscillation
_diffrn_radiation_monochromator graphite
_diffrn_radiation_source 'fine-focus sealed tube'
_diffrn_radiation_type MoK\a
_diffrn_radiation_wavelength 0.71069
_diffrn_reflns_av_R_equivalents 0.0641
_diffrn_reflns_av_sigmaI/netI 0.0951
_diffrn_reflns_limit_h_max 18
_diffrn_reflns_limit_h_min -18
_diffrn_reflns_limit_k_max 26
_diffrn_reflns_limit_k_min -26
_diffrn_reflns_limit_l_max 31
_diffrn_reflns_limit_l_min -33
_diffrn_reflns_number 52327
_diffrn_reflns_theta_full 25.64
_diffrn_reflns_theta_max 25.64
_diffrn_reflns_theta_min 1.42
_exptl_absorpt_coefficient_mu 10.322
_exptl_absorpt_correction_type none
_exptl_crystal_colour colorless
_exptl_crystal_density_diffrn 2.162
_exptl_crystal_density_method 'not measured'
_exptl_crystal_description prism
_exptl_crystal_F_000 5800
_exptl_crystal_size_max 0.5
_exptl_crystal_size_mid 0.35
_exptl_crystal_size_min 0.3
_refine_diff_density_max 1.181
_refine_diff_density_min -3.884
_refine_diff_density_rms 0.508
_refine_ls_extinction_method none
_refine_ls_goodness_of_fit_ref 0.906
_refine_ls_hydrogen_treatment constr
_refine_ls_matrix_type full
_refine_ls_number_parameters 1094
_refine_ls_number_reflns 17035
_refine_ls_number_restraints 58
_refine_ls_restrained_S_all 0.909
_refine_ls_R_factor_all 0.0602
_refine_ls_R_factor_gt 0.0376
_refine_ls_shift/su_max 0.001
_refine_ls_shift/su_mean 0.000
_refine_ls_structure_factor_coef Fsqd
_refine_ls_weighting_details 'calc w=1/[\s^2^(Fo^2^)+(0.0532P)^2^+0.0000P] where P=(Fo^2^+2Fc^2^)/3'
_refine_ls_weighting_scheme calc
_refine_ls_wR_factor_gt 0.0967
_refine_ls_wR_factor_ref 0.1129
_reflns_number_gt 11706
_reflns_number_total 17035
_reflns_threshold_expression >2sigma(I)
_cod_data_source_file ic500215d_si_002.cif
_cod_data_source_block mar890
_cod_depositor_comments 'Adding full bibliography for 4337851--4337855.cif.'
_cod_original_sg_symbol_H-M 'P 21/c'
_cod_database_code 4337855

loop_
_symmetry_equiv_pos_as_xyz
'x, y, z'
'-x, y+1/2, -z+1/2'
'-x, -y, -z'
'x, -y-1/2, z-1/2'

loop_
_atom_site_label
_atom_site_type_symbol
_atom_site_fract_x
_atom_site_fract_y
_atom_site_fract_z
_atom_site_U_iso_or_equiv
_atom_site_adp_type
_atom_site_occupancy
_atom_site_symmetry_multiplicity
_atom_site_calc_flag
_atom_site_refinement_flags
_atom_site_disorder_assembly
_atom_site_disorder_group
Au1 Au 0.57634(3) 0.056727(18) 0.209868(12) 0.03241(10) Uani 1 1 d . . .
Au2 Au 0.55933(3) 0.182335(18) 0.176234(12) 0.03452(10) Uani 1 1 d . . .
Au3 Au 0.60219(2) 0.143312(19) 0.291431(11) 0.03252(10) Uani 1 1 d . . .
Au4 Au 0.75607(3) 0.121160(19) 0.157138(12) 0.03571(11) Uani 1 1 d . . .
Au5 Au 0.77475(3) 0.088918(19) 0.275465(12) 0.03431(10) Uani 1 1 d . . .
Au6 Au 0.76134(3) 0.223218(18) 0.227517(12) 0.03393(10) Uani 1 1 d . . .
Se1 Se 0.60842(6) 0.23733(5) 0.24726(3) 0.0333(2) Uani 1 1 d . . .
Se2 Se 0.73414(7) 0.03224(5) 0.20390(3) 0.0338(2) Uani 1 1 d . . .
P1 P 0.42354(17) 0.06713(12) 0.19816(8) 0.0307(6) Uani 1 1 d . . .
P2 P 0.47476(17) 0.13619(12) 0.11657(8) 0.0331(6) Uani 1 1 d . . .
P3 P 0.60933(17) 0.06954(12) 0.34708(8) 0.0320(6) Uani 1 1 d . . .
P4 P 0.79854(17) 0.11098(13) 0.35289(8) 0.0340(6) Uani 1 1 d . . .
P5 P 0.80991(19) 0.19195(13) 0.11003(8) 0.0363(6) Uani 1 1 d . . .
P6 P 0.90035(17) 0.22633(12) 0.20250(8) 0.0344(6) Uani 1 1 d . . .
N1 N 0.3995(5) 0.0916(4) 0.1419(2) 0.0309(18) Uani 1 1 d . . .
N2 N 0.7128(5) 0.0762(4) 0.3773(2) 0.0308(18) Uani 1 1 d . . .
N3 N 0.8906(5) 0.2321(4) 0.1431(3) 0.038(2) Uani 1 1 d . . .
C1 C 0.3145(7) 0.0735(5) 0.1163(3) 0.034(2) Uani 1 1 d . . .
C2 C 0.2401(7) 0.1110(6) 0.1153(3) 0.045(3) Uani 1 1 d . . .
H2 H 0.2439 0.1484 0.1302 0.053 Uiso 1 1 calc R . .
C3 C 0.1609(8) 0.0920(6) 0.0922(4) 0.056(3) Uani 1 1 d . . .
H3 H 0.1106 0.1169 0.0908 0.067 Uiso 1 1 calc R . .
C4 C 0.1549(8) 0.0357(7) 0.0706(4) 0.058(3) Uani 1 1 d . . .
H4 H 0.1003 0.0229 0.0555 0.070 Uiso 1 1 calc R . .
C5 C 0.2275(7) -0.0004(6) 0.0714(3) 0.048(3) Uani 1 1 d . . .
H5 H 0.2232 -0.0380 0.0569 0.057 Uiso 1 1 calc R . .
C6 C 0.3083(7) 0.0187(5) 0.0938(3) 0.044(3) Uani 1 1 d . . .
H6 H 0.3589 -0.0058 0.0937 0.053 Uiso 1 1 calc R . .
C7 C 0.3661(7) -0.0039(5) 0.2006(3) 0.033(2) Uani 1 1 d . . .
C8 C 0.4145(8) -0.0568(5) 0.1970(4) 0.048(3) Uani 1 1 d . . .
H8 H 0.4761 -0.0551 0.1950 0.058 Uiso 1 1 calc R . .
C9 C 0.3714(10) -0.1119(6) 0.1965(4) 0.059(3) Uani 1 1 d . . .
H9 H 0.4040 -0.1473 0.1936 0.070 Uiso 1 1 calc R . .
C10 C 0.2810(10) -0.1152(6) 0.2002(4) 0.056(3) Uani 1 1 d . . .
H10 H 0.2526 -0.1526 0.2006 0.067 Uiso 1 1 calc R . .
C11 C 0.2327(8) -0.0631(6) 0.2032(4) 0.051(3) Uani 1 1 d . . .
H11 H 0.1710 -0.0652 0.2049 0.061 Uiso 1 1 calc R . .
C12 C 0.2736(7) -0.0088(5) 0.2038(3) 0.041(3) Uani 1 1 d . . .
H12 H 0.2398 0.0261 0.2064 0.049 Uiso 1 1 calc R . .
C13 C 0.3637(7) 0.1178(4) 0.2335(3) 0.032(2) Uani 1 1 d . . .
C14 C 0.3416(7) 0.0969(6) 0.2768(3) 0.045(3) Uani 1 1 d . . .
H14 H 0.3572 0.0580 0.2869 0.054 Uiso 1 1 calc R . .
C15 C 0.2956(8) 0.1359(6) 0.3043(4) 0.052(3) Uani 1 1 d . . .
H15 H 0.2783 0.1220 0.3324 0.062 Uiso 1 1 calc R . .
C16 C 0.2759(9) 0.1933(7) 0.2908(4) 0.064(4) Uani 1 1 d . . .
H16 H 0.2478 0.2192 0.3101 0.076 Uiso 1 1 calc R . .
C17 C 0.2980(8) 0.2132(6) 0.2477(4) 0.057(3) Uani 1 1 d . . .
H17 H 0.2809 0.2518 0.2373 0.069 Uiso 1 1 calc R . .
C18 C 0.3444(7) 0.1765(5) 0.2209(4) 0.044(3) Uani 1 1 d . . .
H18 H 0.3634 0.1915 0.1935 0.053 Uiso 1 1 calc R . .
C19 C 0.4075(7) 0.1896(5) 0.0806(3) 0.039(2) Uani 1 1 d . . .
C20 C 0.4014(8) 0.2488(6) 0.0948(4) 0.047(3) Uani 1 1 d . . .
H20 H 0.4333 0.2609 0.1225 0.056 Uiso 1 1 calc R . .
C21 C 0.3488(8) 0.2909(6) 0.0687(4) 0.056(3) Uani 1 1 d . . .
H21 H 0.3449 0.3307 0.0789 0.067 Uiso 1 1 calc R . .
C22 C 0.3026(9) 0.2724(7) 0.0274(4) 0.065(4) Uani 1 1 d . . .
H22 H 0.2669 0.2999 0.0097 0.078 Uiso 1 1 calc R . .
C23 C 0.3087(9) 0.2147(7) 0.0125(4) 0.058(3) Uani 1 1 d . . .
H23 H 0.2769 0.2029 -0.0154 0.070 Uiso 1 1 calc R . .
C24 C 0.3611(8) 0.1736(6) 0.0380(4) 0.052(3) Uani 1 1 d . . .
H24 H 0.3659 0.1344 0.0268 0.063 Uiso 1 1 calc R . .
C25 C 0.5282(7) 0.0878(5) 0.0773(3) 0.037(2) Uani 1 1 d . . .
C26 C 0.5454(8) 0.0270(5) 0.0881(4) 0.045(3) Uani 1 1 d . . .
H26 H 0.5231 0.0099 0.1140 0.054 Uiso 1 1 calc R . .
C27 C 0.5949(8) -0.0075(6) 0.0609(4) 0.056(3) Uani 1 1 d . . .
H27 H 0.6061 -0.0480 0.0684 0.067 Uiso 1 1 calc R . .
C28 C 0.6288(9) 0.0177(7) 0.0219(4) 0.067(4) Uani 1 1 d . . .
H28 H 0.6632 -0.0057 0.0036 0.080 Uiso 1 1 calc R . .
C29 C 0.6104(10) 0.0777(7) 0.0107(4) 0.073(4) Uani 1 1 d . . .
H29 H 0.6310 0.0943 -0.0158 0.087 Uiso 1 1 calc R . .
C30 C 0.5624(8) 0.1131(6) 0.0382(4) 0.052(3) Uani 1 1 d . . .
H30 H 0.5525 0.1537 0.0309 0.063 Uiso 1 1 calc R . .
C31 C 0.7276(6) 0.0505(5) 0.4240(3) 0.037(2) Uani 1 1 d . . .
C32 C 0.7500(7) -0.0091(5) 0.4309(3) 0.039(2) Uani 1 1 d . . .
H32 H 0.7572 -0.0337 0.4054 0.047 Uiso 1 1 calc R . .
C33 C 0.7620(7) -0.0329(6) 0.4750(4) 0.049(3) Uani 1 1 d . . .
H33 H 0.7776 -0.0735 0.4793 0.059 Uiso 1 1 calc R . .
C34 C 0.7509(7) 0.0037(7) 0.5131(3) 0.053(3) Uani 1 1 d . . .
H34 H 0.7589 -0.0123 0.5430 0.064 Uiso 1 1 calc R . .
C35 C 0.7285(8) 0.0627(7) 0.5067(3) 0.055(3) Uani 1 1 d . . .
H35 H 0.7209 0.0867 0.5325 0.066 Uiso 1 1 calc R . .
C36 C 0.7164(7) 0.0889(6) 0.4619(3) 0.044(3) Uani 1 1 d . . .
H36 H 0.7017 0.1296 0.4576 0.053 Uiso 1 1 calc R . .
C37 C 0.5289(7) 0.0820(5) 0.3891(3) 0.039(2) Uani 1 1 d . . .
C38 C 0.5108(7) 0.0382(5) 0.4215(3) 0.043(3) Uani 1 1 d . . .
H38 H 0.5391 0.0007 0.4218 0.051 Uiso 1 1 calc R . .
C39 C 0.4505(8) 0.0513(6) 0.4529(4) 0.053(3) Uani 1 1 d . . .
H39 H 0.4370 0.0217 0.4740 0.063 Uiso 1 1 calc R . .
C40 C 0.4101(8) 0.1065(6) 0.4538(4) 0.056(3) Uani 1 1 d . . .
H40 H 0.3704 0.1145 0.4758 0.067 Uiso 1 1 calc R . .
C41 C 0.4279(8) 0.1511(6) 0.4219(4) 0.056(3) Uani 1 1 d . . .
H41 H 0.4004 0.1888 0.4223 0.068 Uiso 1 1 calc R . .
C42 C 0.4870(8) 0.1383(5) 0.3898(4) 0.046(3) Uani 1 1 d . . .
H42 H 0.4992 0.1677 0.3683 0.055 Uiso 1 1 calc R . .
C43 C 0.5970(6) -0.0094(5) 0.3297(3) 0.032(2) Uani 1 1 d . . .
C44 C 0.6716(8) -0.0421(5) 0.3181(3) 0.044(3) Uani 1 1 d . . .
H44 H 0.7283 -0.0244 0.3209 0.053 Uiso 1 1 calc R . .
C45 C 0.6604(9) -0.1000(6) 0.3028(4) 0.055(3) Uani 1 1 d . . .
H45 H 0.7104 -0.1216 0.2953 0.067 Uiso 1 1 calc R . .
C46 C 0.5785(10) -0.1278(6) 0.2979(4) 0.060(3) Uani 1 1 d . . .
H46 H 0.5729 -0.1675 0.2872 0.072 Uiso 1 1 calc R . .
C47 C 0.5033(8) -0.0957(6) 0.3091(4) 0.054(3) Uani 1 1 d . . .
H47 H 0.4470 -0.1139 0.3063 0.065 Uiso 1 1 calc R . .
C48 C 0.5134(7) -0.0370(5) 0.3241(3) 0.042(3) Uani 1 1 d . . .
H48 H 0.4631 -0.0152 0.3306 0.050 Uiso 1 1 calc R . .
C49 C 0.8974(6) 0.0748(5) 0.3801(3) 0.040(3) Uani 1 1 d . . .
C50 C 0.9325(7) 0.0252(5) 0.3584(4) 0.045(3) Uani 1 1 d . . .
H50 H 0.9069 0.0136 0.3291 0.054 Uiso 1 1 calc R . .
C51 C 1.0021(9) -0.0060(6) 0.3787(5) 0.061(3) Uani 1 1 d . . .
H51 H 1.0247 -0.0387 0.3633 0.074 Uiso 1 1 calc R . .
C52 C 1.0411(9) 0.0099(7) 0.4227(5) 0.065(4) Uani 1 1 d . . .
H52 H 1.0887 -0.0126 0.4370 0.078 Uiso 1 1 calc R . .
C53 C 1.0086(8) 0.0596(7) 0.4450(4) 0.067(4) Uani 1 1 d . . .
H53 H 1.0354 0.0708 0.4742 0.081 Uiso 1 1 calc R . .
C54 C 0.9371(8) 0.0928(6) 0.4246(4) 0.057(3) Uani 1 1 d . . .
H54 H 0.9154 0.1261 0.4396 0.069 Uiso 1 1 calc R . .
C55 C 0.8024(7) 0.1886(5) 0.3732(3) 0.040(2) Uani 1 1 d . . .
C56 C 0.8828(8) 0.2202(6) 0.3705(4) 0.056(3) Uani 1 1 d . . .
H56 H 0.9330 0.2007 0.3612 0.067 Uiso 1 1 calc R . .
C57 C 0.8858(9) 0.2820(6) 0.3822(4) 0.065(4) Uani 1 1 d . . .
H57 H 0.9390 0.3034 0.3810 0.078 Uiso 1 1 calc R . .
C58 C 0.8118(10) 0.3111(6) 0.3955(4) 0.067(4) Uani 1 1 d . . .
H58 H 0.8143 0.3522 0.4025 0.081 Uiso 1 1 calc R . .
C59 C 0.7337(9) 0.2791(6) 0.3983(4) 0.057(3) Uani 1 1 d . . .
H59 H 0.6841 0.2985 0.4085 0.068 Uiso 1 1 calc R . .
C60 C 0.7281(8) 0.2192(6) 0.3864(3) 0.048(3) Uani 1 1 d . . .
H60 H 0.6739 0.1988 0.3872 0.058 Uiso 1 1 calc R . .
C61 C 0.9575(8) 0.2659(5) 0.1200(3) 0.044(3) Uani 1 1 d . . .
C62 C 1.0431(8) 0.2437(7) 0.1200(4) 0.064(4) Uani 1 1 d . . .
H62 H 1.0607 0.2092 0.1371 0.076 Uiso 1 1 calc R . .
C63 C 1.1024(11) 0.2730(9) 0.0947(6) 0.098(6) Uani 1 1 d . . .
H63 H 1.1607 0.2583 0.0949 0.118 Uiso 1 1 calc R . .
C64 C 1.0783(12) 0.3214(10) 0.0702(7) 0.118(7) Uani 1 1 d . . .
H64 H 1.1190 0.3398 0.0524 0.141 Uiso 1 1 calc R . .
C65 C 0.9921(12) 0.3458(7) 0.0704(5) 0.085(5) Uani 1 1 d . . .
H65 H 0.9760 0.3805 0.0534 0.102 Uiso 1 1 calc R . .
C66 C 0.9312(9) 0.3179(5) 0.0961(4) 0.057(3) Uani 1 1 d . . .
H66 H 0.8738 0.3337 0.0972 0.068 Uiso 1 1 calc R . .
C67 C 0.8675(7) 0.1560(5) 0.0642(3) 0.042(3) Uani 1 1 d . . .
C68 C 0.8708(7) 0.0944(6) 0.0629(4) 0.046(3) Uani 1 1 d . . .
H68 H 0.8435 0.0715 0.0845 0.056 Uiso 1 1 calc R . .
C69 C 0.9156(8) 0.0660(6) 0.0288(4) 0.054(3) Uani 1 1 d . . .
H69 H 0.9170 0.0239 0.0272 0.065 Uiso 1 1 calc R . .
C70 C 0.9577(8) 0.1000(7) -0.0026(4) 0.059(4) Uani 1 1 d . . .
H70 H 0.9886 0.0809 -0.0247 0.070 Uiso 1 1 calc R . .
C71 C 0.9543(9) 0.1610(6) -0.0011(4) 0.056(3) Uani 1 1 d . . .
H71 H 0.9821 0.1837 -0.0226 0.067 Uiso 1 1 calc R . .
C72 C 0.9100(8) 0.1898(6) 0.0319(3) 0.051(3) Uani 1 1 d . . .
H72 H 0.9082 0.2319 0.0328 0.061 Uiso 1 1 calc R . .
C73 C 0.7299(7) 0.2438(5) 0.0807(3) 0.039(2) Uani 1 1 d . . .
C74 C 0.6981(8) 0.2371(6) 0.0341(4) 0.052(3) Uani 1 1 d . . .
H74 H 0.7243 0.2086 0.0160 0.063 Uiso 1 1 calc R . .
C75 C 0.6289(9) 0.2721(6) 0.0145(4) 0.063(4) Uani 1 1 d . . .
H75 H 0.6095 0.2677 -0.0169 0.075 Uiso 1 1 calc R . .
C76 C 0.5884(9) 0.3128(7) 0.0399(4) 0.065(4) Uani 1 1 d . . .
H76 H 0.5401 0.3354 0.0264 0.078 Uiso 1 1 calc R . .
C77 C 0.6186(8) 0.3208(6) 0.0859(4) 0.060(3) Uani 1 1 d . . .
H77 H 0.5922 0.3498 0.1034 0.072 Uiso 1 1 calc R . .
C78 C 0.6883(8) 0.2858(5) 0.1060(4) 0.048(3) Uani 1 1 d . . .
H78 H 0.7075 0.2908 0.1374 0.058 Uiso 1 1 calc R . .
C79 C 0.9709(7) 0.1619(4) 0.2191(3) 0.033(2) Uani 1 1 d . . .
C80 C 0.9925(8) 0.1181(5) 0.1890(4) 0.051(3) Uani 1 1 d . . .
H80 H 0.9697 0.1203 0.1579 0.061 Uiso 1 1 calc R . .
C81 C 1.0478(8) 0.0704(6) 0.2040(4) 0.054(3) Uani 1 1 d . . .
H81 H 1.0643 0.0422 0.1826 0.065 Uiso 1 1 calc R . .
C82 C 1.0784(9) 0.0643(6) 0.2494(5) 0.062(3) Uani 1 1 d . . .
H82 H 1.1153 0.0318 0.2592 0.074 Uiso 1 1 calc R . .
C83 C 1.0545(8) 0.1063(6) 0.2809(4) 0.057(3) Uani 1 1 d . . .
H83 H 1.0749 0.1018 0.3122 0.069 Uiso 1 1 calc R . .
C84 C 1.0006(8) 0.1553(6) 0.2667(3) 0.047(3) Uani 1 1 d . . .
H84 H 0.9842 0.1834 0.2882 0.057 Uiso 1 1 calc R . .
C85 C 0.9651(7) 0.2932(5) 0.2210(3) 0.039(2) Uani 1 1 d . . .
C86 C 1.0566(8) 0.2910(6) 0.2377(4) 0.058(3) Uani 1 1 d . . .
H86 H 1.0869 0.2542 0.2400 0.070 Uiso 1 1 calc R . .
C87 C 1.1014(9) 0.3446(7) 0.2507(4) 0.065(4) Uani 1 1 d . . .
H87 H 1.1614 0.3436 0.2628 0.078 Uiso 1 1 calc R . .
C88 C 1.0576(10) 0.3979(6) 0.2458(4) 0.064(4) Uani 1 1 d . . .
H88 H 1.0885 0.4334 0.2541 0.077 Uiso 1 1 calc R . .
C89 C 0.9702(10) 0.4011(6) 0.2291(4) 0.063(3) Uani 1 1 d . . .
H89 H 0.9422 0.4386 0.2249 0.075 Uiso 1 1 calc R . .
C90 C 0.9227(8) 0.3488(5) 0.2181(4) 0.050(3) Uani 1 1 d . . .
H90 H 0.8614 0.3510 0.2088 0.060 Uiso 1 1 calc R . .
C91 C 0.4006(13) 0.3088(10) 0.3617(6) 0.114(6) Uiso 1 1 d . . .
H91A H 0.3506 0.2883 0.3738 0.136 Uiso 1 1 calc R . .
H91B H 0.4269 0.2806 0.3412 0.136 Uiso 1 1 calc R . .
C92 C 0.8694(15) -0.0993(12) 0.1190(7) 0.128(7) Uiso 1 1 d . . .
H92A H 0.8329 -0.0849 0.1426 0.153 Uiso 1 1 calc R . .
H92B H 0.8766 -0.1428 0.1228 0.153 Uiso 1 1 calc R . .
Cl1 Cl 0.74465(19) 0.45184(16) 0.15010(9) 0.0546(8) Uani 1 1 d . . .
Cl2 Cl 0.1506(2) 0.2786(2) -0.09440(12) 0.0758(11) Uani 1 1 d D . .
Cl3 Cl 0.4775(4) 0.3247(3) 0.4062(2) 0.1272(19) Uani 1 1 d . . .
Cl4 Cl 0.3586(3) 0.3712(3) 0.32866(16) 0.1104(16) Uani 1 1 d . . .
Cl5 Cl 0.8136(4) -0.0843(3) 0.0638(3) 0.164(3) Uani 1 1 d . . .
Cl6 Cl 0.9729(4) -0.0653(3) 0.12683(16) 0.129(2) Uani 1 1 d . . .
O1 O 0.7990(6) 0.4236(4) 0.1197(3) 0.070(3) Uani 1 1 d . . .
O2 O 0.7119(7) 0.4081(7) 0.1809(3) 0.106(4) Uani 1 1 d . . .
O3 O 0.6709(7) 0.4787(7) 0.1243(4) 0.123(5) Uani 1 1 d . . .
O4 O 0.7977(10) 0.4917(7) 0.1789(5) 0.141(6) Uani 1 1 d . . .
O5 O 0.2247(11) 0.2436(9) -0.1061(7) 0.087(7) Uiso 0.50 1 d PD A 1
O6 O 0.0992(11) 0.2407(8) -0.0682(6) 0.077(6) Uiso 0.50 1 d PD A 1
O7 O 0.1009(10) 0.3022(8) -0.1330(5) 0.072(5) Uiso 0.50 1 d PD A 1
O8 O 0.1863(15) 0.3273(8) -0.0655(7) 0.141(10) Uiso 0.50 1 d PD A 1
O5' O 0.2397(9) 0.2596(10) -0.0901(7) 0.085(7) Uiso 0.50 1 d PD A 2
O6' O 0.1057(12) 0.2639(11) -0.0566(5) 0.088(7) Uiso 0.50 1 d PD A 2
O7' O 0.150(2) 0.3435(7) -0.0993(12) 0.37(4) Uiso 0.50 1 d PD A 2
O8' O 0.1058(13) 0.2560(12) -0.1370(5) 0.115(8) Uiso 0.50 1 d PD A 2

loop_
_atom_site_aniso_label
_atom_site_aniso_U_11
_atom_site_aniso_U_22
_atom_site_aniso_U_33
_atom_site_aniso_U_23
_atom_site_aniso_U_13
_atom_site_aniso_U_12
Au1 0.0266(2) 0.0349(2) 0.03521(19) 0.00067(15) 0.00082(14) 0.00046(17)
Au2 0.0317(2) 0.0339(2) 0.03733(19) 0.00008(15) 0.00078(15) -0.00472(18)
Au3 0.0252(2) 0.0389(2) 0.03332(19) 0.00050(15) 0.00259(14) 0.00176(17)
Au4 0.0347(2) 0.0368(2) 0.03574(19) -0.00030(16) 0.00450(15) -0.00441(18)
Au5 0.0257(2) 0.0440(3) 0.03363(19) -0.00059(15) 0.00493(14) 0.00089(18)
Au6 0.0276(2) 0.0390(2) 0.03567(19) -0.00316(15) 0.00545(14) -0.00060(18)
Se1 0.0287(5) 0.0320(6) 0.0395(5) -0.0029(4) 0.0043(4) 0.0022(4)
Se2 0.0290(5) 0.0357(6) 0.0369(5) 0.0004(4) 0.0043(4) 0.0027(4)
P1 0.0259(14) 0.0344(15) 0.0314(11) -0.0003(10) 0.0009(9) -0.0001(11)
P2 0.0303(14) 0.0347(15) 0.0341(12) -0.0022(10) 0.0020(10) -0.0026(12)
P3 0.0229(13) 0.0395(16) 0.0335(12) 0.0004(10) 0.0022(9) -0.0010(11)
P4 0.0241(14) 0.0428(17) 0.0350(12) -0.0021(11) 0.0029(10) -0.0007(12)
P5 0.0404(16) 0.0343(16) 0.0351(12) 0.0010(10) 0.0076(11) -0.0021(13)
P6 0.0245(14) 0.0370(16) 0.0426(13) -0.0028(11) 0.0076(10) -0.0015(12)
N1 0.021(4) 0.032(5) 0.038(4) -0.003(3) -0.003(3) -0.001(4)
N2 0.026(4) 0.035(5) 0.030(4) 0.001(3) -0.002(3) 0.002(4)
N3 0.027(5) 0.045(6) 0.041(4) 0.004(4) 0.007(3) -0.006(4)
C1 0.031(6) 0.036(6) 0.034(5) 0.005(4) 0.005(4) -0.006(5)
C2 0.036(6) 0.054(7) 0.042(6) -0.007(5) -0.007(4) 0.006(6)
C3 0.028(6) 0.074(10) 0.065(7) -0.008(6) 0.001(5) 0.016(6)
C4 0.028(7) 0.089(11) 0.055(7) -0.018(6) -0.009(5) -0.004(7)
C5 0.040(7) 0.057(8) 0.045(6) -0.011(5) -0.001(5) -0.011(6)
C6 0.042(7) 0.054(8) 0.035(5) -0.005(5) -0.003(4) 0.000(6)
C7 0.037(6) 0.036(6) 0.026(4) -0.004(4) -0.002(4) 0.003(5)
C8 0.050(7) 0.035(7) 0.060(6) 0.008(5) 0.006(5) 0.001(6)
C9 0.078(10) 0.032(7) 0.065(7) 0.004(5) 0.008(7) -0.005(7)
C10 0.080(10) 0.040(8) 0.049(6) 0.004(5) 0.014(6) -0.022(7)
C11 0.046(7) 0.055(9) 0.055(6) 0.003(5) 0.017(5) -0.020(7)
C12 0.033(6) 0.048(7) 0.045(5) -0.001(5) 0.011(4) -0.002(5)
C13 0.031(6) 0.025(6) 0.040(5) 0.000(4) 0.002(4) -0.006(4)
C14 0.030(6) 0.058(8) 0.046(6) 0.003(5) 0.004(4) -0.004(5)
C15 0.054(8) 0.061(9) 0.043(6) -0.014(5) 0.016(5) 0.003(7)
C16 0.055(8) 0.077(11) 0.060(7) -0.028(7) 0.009(6) -0.009(8)
C17 0.053(8) 0.054(8) 0.069(7) -0.007(6) 0.023(6) 0.001(6)
C18 0.043(7) 0.037(7) 0.054(6) -0.005(5) 0.012(5) 0.001(5)
C19 0.033(6) 0.046(7) 0.039(5) 0.007(5) 0.004(4) 0.001(5)
C20 0.046(7) 0.047(7) 0.049(6) 0.005(5) 0.009(5) 0.002(6)
C21 0.048(8) 0.040(7) 0.082(8) 0.020(6) 0.015(6) 0.012(6)
C22 0.049(8) 0.080(11) 0.065(8) 0.020(7) 0.003(6) 0.017(7)
C23 0.055(8) 0.063(9) 0.054(7) 0.016(6) -0.009(6) -0.003(7)
C24 0.048(7) 0.057(8) 0.050(6) 0.008(5) -0.002(5) 0.004(6)
C25 0.030(6) 0.048(7) 0.033(5) 0.005(4) 0.002(4) -0.001(5)
C26 0.046(7) 0.042(7) 0.049(6) -0.006(5) 0.010(5) 0.001(6)
C27 0.057(8) 0.052(8) 0.061(7) 0.004(6) 0.010(6) 0.015(7)
C28 0.068(9) 0.076(11) 0.059(7) -0.019(7) 0.017(6) 0.012(8)
C29 0.083(11) 0.080(11) 0.062(8) 0.006(7) 0.036(7) 0.011(9)
C30 0.057(8) 0.051(8) 0.053(6) 0.008(5) 0.025(6) -0.007(6)
C31 0.023(5) 0.050(7) 0.036(5) 0.005(4) -0.003(4) 0.000(5)
C32 0.033(6) 0.045(7) 0.041(5) 0.012(5) 0.008(4) -0.005(5)
C33 0.032(6) 0.057(8) 0.056(7) 0.015(6) -0.002(5) 0.000(6)
C34 0.039(7) 0.086(11) 0.035(6) 0.016(6) 0.001(4) -0.006(7)
C35 0.047(7) 0.083(11) 0.033(6) -0.005(6) 0.001(5) 0.001(7)
C36 0.039(6) 0.053(7) 0.041(6) -0.006(5) 0.005(4) 0.006(6)
C37 0.035(6) 0.045(7) 0.037(5) -0.002(4) 0.003(4) 0.005(5)
C38 0.034(6) 0.051(7) 0.045(6) 0.006(5) 0.011(4) -0.004(5)
C39 0.041(7) 0.074(9) 0.044(6) 0.009(6) 0.008(5) -0.008(7)
C40 0.037(7) 0.072(9) 0.060(7) -0.012(6) 0.019(5) 0.009(7)
C41 0.045(7) 0.052(8) 0.076(8) -0.002(6) 0.027(6) 0.008(6)
C42 0.048(7) 0.040(7) 0.052(6) 0.000(5) 0.012(5) 0.012(6)
C43 0.026(5) 0.041(6) 0.029(4) -0.001(4) 0.003(4) -0.005(5)
C44 0.040(7) 0.047(7) 0.046(6) -0.001(5) 0.004(5) -0.002(5)
C45 0.048(8) 0.047(8) 0.075(8) -0.013(6) 0.023(6) 0.000(6)
C46 0.074(10) 0.042(8) 0.066(7) -0.014(6) 0.016(7) -0.005(7)
C47 0.048(8) 0.054(8) 0.061(7) 0.002(6) 0.006(6) -0.020(7)
C48 0.033(6) 0.051(7) 0.041(5) 0.007(5) 0.002(4) 0.000(5)
C49 0.020(5) 0.054(7) 0.047(6) 0.002(5) 0.003(4) -0.001(5)
C50 0.033(6) 0.055(8) 0.046(6) -0.001(5) 0.002(5) 0.014(6)
C51 0.049(8) 0.050(8) 0.086(9) 0.001(7) 0.014(7) 0.008(7)
C52 0.041(8) 0.064(10) 0.086(9) 0.011(7) -0.015(7) 0.006(7)
C53 0.045(8) 0.085(11) 0.066(8) 0.010(7) -0.028(6) 0.000(8)
C54 0.048(8) 0.064(9) 0.057(7) -0.002(6) -0.011(6) 0.008(7)
C55 0.033(6) 0.046(7) 0.040(5) -0.001(5) -0.002(4) -0.004(5)
C56 0.044(7) 0.060(9) 0.066(7) -0.008(6) 0.013(6) -0.024(6)
C57 0.052(9) 0.058(9) 0.083(9) -0.012(7) -0.002(7) -0.025(7)
C58 0.083(11) 0.043(8) 0.073(8) -0.013(6) -0.005(7) 0.004(8)
C59 0.058(9) 0.049(8) 0.061(7) -0.006(6) -0.007(6) 0.008(7)
C60 0.036(7) 0.058(8) 0.050(6) 0.003(5) 0.004(5) 0.013(6)
C61 0.044(7) 0.046(7) 0.045(6) 0.000(5) 0.015(5) -0.009(6)
C62 0.046(8) 0.071(10) 0.079(8) 0.011(7) 0.031(6) 0.008(7)
C63 0.069(11) 0.090(13) 0.146(15) 0.053(11) 0.060(10) 0.013(10)
C64 0.085(13) 0.104(16) 0.181(18) 0.031(14) 0.094(13) -0.018(12)
C65 0.121(15) 0.046(9) 0.098(10) 0.020(7) 0.058(10) -0.005(9)
C66 0.066(9) 0.034(7) 0.075(8) 0.000(6) 0.030(6) -0.006(6)
C67 0.044(7) 0.048(7) 0.035(5) -0.001(5) 0.006(4) 0.001(5)
C68 0.038(7) 0.050(8) 0.050(6) 0.001(5) 0.001(5) -0.002(6)
C69 0.062(8) 0.051(8) 0.048(6) -0.019(5) 0.001(6) 0.016(6)
C70 0.053(8) 0.088(11) 0.036(6) -0.023(6) 0.011(5) 0.001(7)
C71 0.064(9) 0.060(9) 0.045(6) -0.005(6) 0.019(5) -0.008(7)
C72 0.057(8) 0.054(8) 0.045(6) 0.000(5) 0.020(5) -0.005(6)
C73 0.033(6) 0.035(6) 0.049(6) -0.001(5) 0.001(4) 0.000(5)
C74 0.048(7) 0.048(8) 0.058(7) 0.004(5) -0.008(5) -0.004(6)
C75 0.066(9) 0.058(9) 0.060(7) 0.008(6) -0.010(6) 0.000(7)
C76 0.046(8) 0.072(10) 0.073(8) 0.032(7) -0.009(6) -0.003(7)
C77 0.039(7) 0.067(9) 0.074(8) 0.011(6) 0.012(6) 0.012(7)
C78 0.042(7) 0.052(8) 0.050(6) 0.009(5) 0.001(5) 0.008(6)
C79 0.034(6) 0.023(5) 0.044(5) -0.003(4) 0.013(4) -0.001(4)
C80 0.042(7) 0.041(7) 0.069(7) -0.004(6) -0.002(6) 0.001(6)
C81 0.049(8) 0.039(7) 0.074(8) -0.008(6) 0.007(6) -0.001(6)
C82 0.048(8) 0.038(7) 0.100(10) 0.016(7) 0.012(7) 0.002(6)
C83 0.050(8) 0.068(9) 0.053(7) 0.023(6) 0.004(5) -0.004(7)
C84 0.046(7) 0.050(7) 0.046(6) 0.006(5) 0.012(5) 0.012(6)
C85 0.036(6) 0.033(6) 0.048(6) 0.001(4) 0.003(4) 0.000(5)
C86 0.030(7) 0.054(8) 0.089(9) -0.014(6) -0.001(6) -0.002(6)
C87 0.038(7) 0.079(11) 0.078(8) -0.012(7) 0.002(6) -0.025(7)
C88 0.079(11) 0.046(8) 0.067(8) -0.018(6) 0.007(7) -0.015(8)
C89 0.069(10) 0.033(7) 0.085(9) -0.005(6) 0.006(7) -0.005(7)
C90 0.046(7) 0.043(7) 0.059(7) -0.004(5) -0.003(5) 0.007(6)
Cl1 0.0389(17) 0.074(2) 0.0501(15) -0.0107(14) 0.0012(12) 0.0146(15)
Cl2 0.047(2) 0.104(3) 0.077(2) 0.038(2) 0.0101(16) 0.0102(19)
Cl3 0.099(4) 0.126(5) 0.148(4) 0.012(3) -0.031(3) 0.000(3)
Cl4 0.090(3) 0.124(4) 0.116(3) 0.039(3) 0.000(3) -0.018(3)
Cl5 0.082(4) 0.142(6) 0.260(8) 0.077(5) -0.023(4) -0.016(4)
Cl6 0.160(5) 0.132(5) 0.093(3) -0.008(3) 0.003(3) -0.037(4)
O1 0.068(6) 0.068(6) 0.078(6) -0.011(5) 0.025(5) 0.003(5)
O2 0.076(8) 0.174(13) 0.074(6) 0.036(7) 0.027(5) 0.009(8)
O3 0.057(7) 0.195(15) 0.118(9) 0.072(9) 0.015(6) 0.062(8)
O4 0.123(11) 0.145(13) 0.150(11) -0.091(10) -0.004(9) -0.003(10)

loop_
_atom_type_symbol
_atom_type_description
_atom_type_scat_dispersion_real
_atom_type_scat_dispersion_imag
_atom_type_scat_source
Au Au -2.0133 8.8022 'International Tables Vol C Tables 4.2.6.8 and 6.1.1.4'
Se Se -0.0929 2.2259 'International Tables Vol C Tables 4.2.6.8 and 6.1.1.4'
P P 0.1023 0.0942 'International Tables Vol C Tables 4.2.6.8 and 6.1.1.4'
N N 0.0061 0.0033 'International Tables Vol C Tables 4.2.6.8 and 6.1.1.4'
C C 0.0033 0.0016 'International Tables Vol C Tables 4.2.6.8 and 6.1.1.4'
Cl Cl 0.1484 0.1585 'International Tables Vol C Tables 4.2.6.8 and 6.1.1.4'
O O 0.0106 0.0060 'International Tables Vol C Tables 4.2.6.8 and 6.1.1.4'
H H 0.0000 0.0000 'International Tables Vol C Tables 4.2.6.8 and 6.1.1.4'

loop_
_geom_angle_atom_site_label_1
_geom_angle_atom_site_label_2
_geom_angle_atom_site_label_3
_geom_angle
P1 Au1 Se2 165.70(6)
P1 Au1 Au2 78.77(7)
Se2 Au1 Au2 103.68(3)
P1 Au1 Au3 95.61(7)
Se2 Au1 Au3 98.47(3)
Au2 Au1 Au3 70.275(19)
P2 Au2 Se1 163.82(7)
P2 Au2 Au1 81.43(7)
Se1 Au2 Au1 100.53(3)
P2 Au2 Au4 97.17(7)
Se1 Au2 Au4 98.44(4)
Au1 Au2 Au4 67.986(18)
P2 Au2 Au6 149.67(7)
Se1 Au2 Au6 46.51(3)
Au1 Au2 Au6 93.673(19)
Au4 Au2 Au6 53.927(16)
P3 Au3 Se1 166.45(7)
P3 Au3 Au5 80.82(7)
Se1 Au3 Au5 100.63(3)
P3 Au3 Au1 95.26(7)
Se1 Au3 Au1 97.90(3)
Au5 Au3 Au1 70.28(3)
P5 Au4 Se2 165.19(8)
P5 Au4 Au6 84.56(7)
Se2 Au4 Au6 102.88(3)
P5 Au4 Au2 101.18(7)
Se2 Au4 Au2 93.62(3)
Au6 Au4 Au2 63.29(2)
P4 Au5 Se2 160.19(8)
P4 Au5 Au3 78.99(7)
Se2 Au5 Au3 101.38(4)
P4 Au5 Au6 102.65(7)
Se2 Au5 Au6 96.09(3)
Au3 Au5 Au6 71.229(19)
P6 Au6 Se1 169.70(8)
P6 Au6 Au4 76.72(7)
Se1 Au6 Au4 106.99(3)
P6 Au6 Au5 98.28(7)
Se1 Au6 Au5 91.99(3)
Au4 Au6 Au5 66.874(19)
P6 Au6 Au2 132.90(6)
Se1 Au6 Au2 46.49(3)
Au4 Au6 Au2 62.78(2)
Au5 Au6 Au2 87.52(2)
Au2 Se1 Au6 87.00(4)
Au2 Se1 Au3 89.61(4)
Au6 Se1 Au3 95.80(4)
Au4 Se2 Au5 91.25(4)
Au4 Se2 Au1 92.71(4)
Au5 Se2 Au1 89.13(4)
N1 P1 C7 105.0(4)
N1 P1 C13 105.8(4)
C7 P1 C13 104.5(4)
N1 P1 Au1 106.3(3)
C7 P1 Au1 112.5(3)
C13 P1 Au1 121.5(3)
N1 P2 C25 106.4(5)
N1 P2 C19 105.6(4)
C25 P2 C19 106.3(5)
N1 P2 Au2 105.7(3)
C25 P2 Au2 119.6(3)
C19 P2 Au2 112.2(4)
N2 P3 C37 105.8(4)
N2 P3 C43 106.6(4)
C37 P3 C43 105.9(5)
N2 P3 Au3 105.9(3)
C37 P3 Au3 112.2(4)
C43 P3 Au3 119.5(3)
N2 P4 C49 103.8(4)
N2 P4 C55 106.9(4)
C49 P4 C55 106.4(5)
N2 P4 Au5 105.2(3)
C49 P4 Au5 112.0(3)
C55 P4 Au5 121.1(3)
N3 P5 C73 109.3(5)
N3 P5 C67 105.8(5)
C73 P5 C67 105.8(5)
N3 P5 Au4 107.1(3)
C73 P5 Au4 117.3(4)
C67 P5 Au4 110.9(4)
N3 P6 C79 108.2(4)
N3 P6 C85 102.9(4)
C79 P6 C85 106.4(5)
N3 P6 Au6 109.5(3)
C79 P6 Au6 114.8(3)
C85 P6 Au6 114.2(4)
C1 N1 P2 121.1(6)
C1 N1 P1 118.7(6)
P2 N1 P1 120.2(4)
C31 N2 P3 119.0(6)
C31 N2 P4 120.5(6)
P3 N2 P4 120.5(4)
C61 N3 P5 119.1(6)
C61 N3 P6 120.2(7)
P5 N3 P6 120.3(5)
C6 C1 C2 120.1(10)
C6 C1 N1 119.7(9)
C2 C1 N1 120.1(9)
C3 C2 C1 118.7(11)
C2 C3 C4 120.5(11)
C5 C4 C3 120.5(10)
C4 C5 C6 119.7(11)
C1 C6 C5 120.4(11)
C8 C7 C12 117.9(10)
C8 C7 P1 118.6(8)
C12 C7 P1 123.5(8)
C9 C8 C7 119.9(12)
C10 C9 C8 120.8(13)
C11 C10 C9 119.6(12)
C12 C11 C10 120.5(11)
C11 C12 C7 121.3(11)
C18 C13 C14 119.1(10)
C18 C13 P1 122.4(7)
C14 C13 P1 118.4(8)
C15 C14 C13 118.7(11)
C16 C15 C14 121.2(11)
C15 C16 C17 119.4(12)
C18 C17 C16 120.2(13)
C17 C18 C13 121.1(11)
C20 C19 C24 117.4(10)
C20 C19 P2 119.9(8)
C24 C19 P2 122.7(9)
C19 C20 C21 121.7(11)
C22 C21 C20 118.5(13)
C23 C22 C21 120.8(12)
C22 C23 C24 120.5(12)
C23 C24 C19 121.0(12)
C26 C25 C30 119.1(10)
C26 C25 P2 120.8(7)
C30 C25 P2 119.6(9)
C27 C26 C25 120.4(11)
C26 C27 C28 120.4(12)
C29 C28 C27 119.3(12)
C30 C29 C28 120.9(12)
C29 C30 C25 119.9(12)
C32 C31 C36 120.9(9)
C32 C31 N2 121.3(9)
C36 C31 N2 117.7(10)
C31 C32 C33 120.6(10)
C32 C33 C34 119.9(12)
C35 C34 C33 120.0(10)
C34 C35 C36 121.7(11)
C31 C36 C35 116.9(11)
C38 C37 C42 119.4(10)
C38 C37 P3 122.2(8)
C42 C37 P3 118.3(8)
C39 C38 C37 119.0(11)
C40 C39 C38 121.5(11)
C39 C40 C41 120.2(10)
C42 C41 C40 118.8(12)
C41 C42 C37 121.0(11)
C48 C43 C44 118.5(10)
C48 C43 P3 121.3(8)
C44 C43 P3 120.0(8)
C45 C44 C43 119.4(11)
C44 C45 C46 122.4(12)
C45 C46 C47 119.0(12)
C48 C47 C46 119.2(11)
C47 C48 C43 121.5(11)
C50 C49 C54 119.2(10)
C50 C49 P4 119.0(8)
C54 C49 P4 121.6(9)
C51 C50 C49 121.5(11)
C50 C51 C52 120.5(13)
C53 C52 C51 119.5(12)
C54 C53 C52 121.0(12)
C53 C54 C49 118.3(12)
C60 C55 C56 119.4(11)
C60 C55 P4 123.4(9)
C56 C55 P4 116.9(9)
C55 C56 C57 118.5(12)
C58 C57 C56 121.0(13)
C57 C58 C59 119.5(13)
C60 C59 C58 120.8(13)
C59 C60 C55 120.7(12)
C62 C61 C66 121.1(11)
C62 C61 N3 120.1(11)
C66 C61 N3 118.7(10)
C63 C62 C61 119.2(13)
C64 C63 C62 121.1(15)
C63 C64 C65 120.8(14)
C66 C65 C64 119.5(14)
C61 C66 C65 118.2(13)
C68 C67 C72 119.7(10)
C68 C67 P5 118.2(8)
C72 C67 P5 122.1(9)
C67 C68 C69 119.3(11)
C70 C69 C68 120.3(12)
C71 C70 C69 120.1(11)
C70 C71 C72 120.5(11)
C71 C72 C67 120.1(12)
C78 C73 C74 117.4(10)
C78 C73 P5 119.6(8)
C74 C73 P5 122.2(9)
C75 C74 C73 120.7(12)
C76 C75 C74 121.1(12)
C75 C76 C77 119.6(12)
C76 C77 C78 119.9(13)
C73 C78 C77 121.3(11)
C80 C79 C84 118.6(10)
C80 C79 P6 124.0(8)
C84 C79 P6 117.3(7)
C79 C80 C81 120.8(11)
C82 C81 C80 121.0(12)
C81 C82 C83 119.4(12)
C82 C83 C84 120.8(11)
C83 C84 C79 119.2(11)
C90 C85 C86 118.5(11)
C90 C85 P6 118.5(8)
C86 C85 P6 123.0(9)
C87 C86 C85 119.3(13)
C88 C87 C86 119.9(12)
C87 C88 C89 121.8(13)
C88 C89 C90 119.9(13)
C89 C90 C85 120.5(11)
Cl3 C91 Cl4 115.6(13)
Cl6 C92 Cl5 112.1(12)
O3 Cl1 O4 114.8(10)
O3 Cl1 O1 109.3(7)
O4 Cl1 O1 108.8(7)
O3 Cl1 O2 108.4(7)
O4 Cl1 O2 105.2(9)
O1 Cl1 O2 110.3(7)
O7 Cl2 O6' 117.6(12)
O7 Cl2 O5' 128.3(11)
O6' Cl2 O5' 113.5(9)
O7 Cl2 O6 112.4(9)
O6' Cl2 O6 25.4(11)
O5' Cl2 O6 110.1(13)
O7 Cl2 O5 112.6(9)
O6' Cl2 O5 121.1(13)
O5' Cl2 O5 24.9(11)
O6 Cl2 O5 106.7(9)
O7 Cl2 O8 109.0(9)
O6' Cl2 O8 84.0(12)
O5' Cl2 O8 83.0(12)
O6 Cl2 O8 108.8(9)
O5 Cl2 O8 107.1(9)
O7 Cl2 O8' 43.0(11)
O6' Cl2 O8' 112.2(10)
O5' Cl2 O8' 109.4(10)
O6 Cl2 O8' 91.3(12)
O5 Cl2 O8' 85.1(12)
O8 Cl2 O8' 151.4(13)
O7 Cl2 O7' 63.1(13)
O6' Cl2 O7' 108.3(11)
O5' Cl2 O7' 107.5(11)
O6 Cl2 O7' 130.3(15)
O5 Cl2 O7' 120.8(15)
O8 Cl2 O7' 46.1(15)
O8' Cl2 O7' 105.4(10)
C1 C2 H2 121(1)

loop_
_geom_bond_atom_site_label_1
_geom_bond_atom_site_label_2
_geom_bond_distance
Au1 P1 2.288(3)
Au1 Se2 2.4453(11)
Au1 Au2 2.9408(7)
Au1 Au3 3.0298(7)
Au2 P2 2.273(2)
Au2 Se1 2.4336(11)
Au2 Au4 3.3355(8)
Au2 Au6 3.3508(10)
Au3 P3 2.284(3)
Au3 Se1 2.4438(11)
Au3 Au5 2.9264(7)
Au4 P5 2.274(3)
Au4 Se2 2.4250(11)
Au4 Au6 3.0318(7)
Au5 P4 2.283(2)
Au5 Se2 2.4414(11)
Au5 Au6 3.2704(8)
Au6 P6 2.272(3)
Au6 Se1 2.4342(12)
P1 N1 1.717(8)
P1 C7 1.792(11)
P1 C13 1.812(10)
P2 N1 1.715(8)
P2 C25 1.803(11)
P2 C19 1.808(10)
P3 N2 1.705(8)
P3 C37 1.817(10)
P3 C43 1.817(11)
P4 N2 1.709(8)
P4 C49 1.792(10)
P4 C55 1.810(11)
P5 N3 1.708(9)
P5 C73 1.803(11)
P5 C67 1.834(10)
P6 N3 1.715(8)
P6 C79 1.806(10)
P6 C85 1.816(11)
N1 C1 1.461(12)
N2 C31 1.460(11)
N3 C61 1.463(13)
C1 C6 1.372(15)
C1 C2 1.385(15)
C2 C3 1.366(15)
C3 C4 1.388(18)
C4 C5 1.345(17)
C5 C6 1.376(14)
C7 C8 1.383(15)
C7 C12 1.401(14)
C8 C9 1.376(17)
C9 C10 1.370(18)
C10 C11 1.364(18)
C11 C12 1.345(16)
C13 C18 1.369(15)
C13 C14 1.404(13)
C14 C15 1.401(16)
C15 C16 1.348(19)
C16 C17 1.393(17)
C17 C18 1.362(15)
C19 C20 1.374(16)
C19 C24 1.398(14)
C20 C21 1.389(16)
C21 C22 1.378(18)
C22 C23 1.35(2)
C23 C24 1.364(16)
C25 C26 1.397(16)
C25 C30 1.405(14)
C26 C27 1.366(16)
C27 C28 1.400(17)
C28 C29 1.39(2)
C29 C30 1.368(17)
C31 C32 1.366(16)
C31 C36 1.409(14)
C32 C33 1.376(14)
C33 C34 1.391(17)
C34 C35 1.353(19)
C35 C36 1.415(15)
C37 C38 1.391(15)
C37 C42 1.393(15)
C38 C39 1.375(15)
C39 C40 1.363(18)
C40 C41 1.394(18)
C41 C42 1.374(15)
C43 C48 1.385(14)
C43 C44 1.398(14)
C44 C45 1.359(17)
C45 C46 1.364(17)
C46 C47 1.396(18)
C47 C48 1.370(17)
C49 C50 1.391(15)
C49 C54 1.415(14)
C50 C51 1.333(16)
C51 C52 1.390(18)
C52 C53 1.39(2)
C53 C54 1.378(17)
C55 C60 1.388(15)
C55 C56 1.398(15)
C56 C57 1.406(19)
C57 C58 1.370(19)
C58 C59 1.375(19)
C59 C60 1.367(17)
C61 C62 1.371(16)
C61 C66 1.377(17)
C62 C63 1.369(18)
C63 C64 1.31(2)
C64 C65 1.40(2)
C65 C66 1.377(17)
C67 C68 1.362(16)
C67 C72 1.397(15)
C68 C69 1.398(15)
C69 C70 1.379(18)
C70 C71 1.346(19)
C71 C72 1.374(16)
C73 C78 1.369(15)
C73 C74 1.392(14)
C74 C75 1.367(17)
C75 C76 1.343(19)
C76 C77 1.371(17)
C77 C78 1.378(16)
C79 C80 1.364(15)
C79 C84 1.409(13)
C80 C81 1.381(17)
C81 C82 1.351(17)
C82 C83 1.373(18)
C83 C84 1.386(17)
C85 C90 1.381(16)
C85 C86 1.404(15)
C86 C87 1.392(18)
C87 C88 1.35(2)
C88 C89 1.348(19)
C89 C90 1.375(17)
C91 Cl3 1.673(18)
C91 Cl4 1.76(2)
C92 Cl6 1.72(2)
C92 Cl5 1.75(2)
Cl1 O3 1.399(10)
Cl1 O4 1.400(12)
Cl1 O1 1.404(9)
Cl1 O2 1.433(12)
Cl2 O7 1.378(12)
Cl2 O6' 1.379(13)
Cl2 O5' 1.391(13)
Cl2 O6 1.410(12)
Cl2 O5 1.420(13)
Cl2 O8 1.431(14)
Cl2 O8' 1.432(14)
Cl2 O7' 1.440(15)
C2 H2 0.93(1)
